data_1519771
loop_
_publ_author_name
'Devillanova, Francesco'
'Aragoni, Carla'
'Arca, Massimiliano'
'Hursthouse, Michael B.'
'Huth, Susanne L.'

_publ_section_title
;
 C36H48Hg2O8P4S8
;
_journal_name_full 'Crystal Structure Report Archive'
_journal_page_first 250
_journal_year 2006
_chemical_formula_sum 'C36 H48 Hg2 O8 P4 S8'
_chemical_formula_weight 1390.28
_space_group_IT_number 14
_symmetry_cell_setting monoclinic
_symmetry_space_group_name_Hall '-P 2ybc'
_symmetry_space_group_name_H-M 'P 1 21/c 1'
_atom_sites_solution_hydrogens geom
_atom_sites_solution_primary direct
_atom_sites_solution_secondary difmap
_cell_angle_alpha 90.00
_cell_angle_beta 95.0040(10)
_cell_angle_gamma 90.00
_cell_formula_units_Z 2
_cell_length_a 15.2671(3)
_cell_length_b 14.7379(2)
_cell_length_c 10.5379(3)
_cell_measurement_reflns_used 5532
_cell_measurement_temperature 120(2)
_cell_measurement_theta_max 27.48
_cell_measurement_theta_min 2.91
_cell_volume 2362.04(9)
_computing_cell_refinement 'DENZO (Otwinowski & Minor, 1997) & COLLECT (Hooft, R.W.W., 1998)'
_computing_data_collection 'COLLECT (Hooft, R.W.W., 1998)'
_computing_data_reduction 'DENZO (Otwinowski & Minor, 1997) & COLLECT (Hooft, R.W.W., 1998)'
_computing_structure_refinement 'SHELXL-97 (Sheldrick, 1997)'
_diffrn_ambient_temperature 120(2)
_diffrn_detector_area_resol_mean 9.091
_diffrn_measured_fraction_theta_full 0.997
_diffrn_measured_fraction_theta_max 0.997
_diffrn_measurement_device_type 'Bruker-Nonius 95mm CCD camera on \k-goniostat'
_diffrn_measurement_method '\f & \w scans'
_diffrn_radiation_monochromator '10cm confocal mirrors'
_diffrn_radiation_source 'Bruker-Nonius FR591 rotating anode'
_diffrn_radiation_type MoK\a
_diffrn_radiation_wavelength 0.71073
_diffrn_reflns_av_R_equivalents 0.0347
_diffrn_reflns_av_sigmaI/netI 0.0289
_diffrn_reflns_limit_h_max 19
_diffrn_reflns_limit_h_min -19
_diffrn_reflns_limit_k_max 19
_diffrn_reflns_limit_k_min -17
_diffrn_reflns_limit_l_max 13
_diffrn_reflns_limit_l_min -13
_diffrn_reflns_number 26117
_diffrn_reflns_theta_full 27.50
_diffrn_reflns_theta_max 27.50
_diffrn_reflns_theta_min 3.70
_exptl_absorpt_coefficient_mu 7.028
_exptl_absorpt_correction_T_max 0.5704
_exptl_absorpt_correction_T_min 0.2725
_exptl_absorpt_correction_type multi-scan
_exptl_absorpt_process_details 'SADABS V2.10 (Sheldrick, G.M., 2003)'
_exptl_crystal_colour colourless
_exptl_crystal_density_diffrn 1.955
_exptl_crystal_density_method 'not measured'
_exptl_crystal_description block
_exptl_crystal_F_000 1352
_exptl_crystal_size_max 0.25
_exptl_crystal_size_mid 0.15
_exptl_crystal_size_min 0.09
_refine_diff_density_max 0.933
_refine_diff_density_min -1.337
_refine_diff_density_rms 0.101
_refine_ls_extinction_coef 0.00100(8)
_refine_ls_extinction_expression Fc^*^=kFc[1+0.001xFc^2^\l^3^/sin(2\q)]^-1/4^
_refine_ls_extinction_method SHELXL
_refine_ls_goodness_of_fit_ref 1.054
_refine_ls_hydrogen_treatment mixed
_refine_ls_matrix_type full
_refine_ls_number_parameters 267
_refine_ls_number_reflns 5402
_refine_ls_number_restraints 0
_refine_ls_restrained_S_all 1.054
_refine_ls_R_factor_all 0.0231
_refine_ls_R_factor_gt 0.0207
_refine_ls_shift/su_max 0.004
_refine_ls_shift/su_mean 0.000
_refine_ls_structure_factor_coef Fsqd
_refine_ls_weighting_details 'calc w=1/[\s^2^(Fo^2^)+(0.0096P)^2^+3.4941P] where P=(Fo^2^+2Fc^2^)/3'
_refine_ls_weighting_scheme calc
_refine_ls_wR_factor_gt 0.0437
_refine_ls_wR_factor_ref 0.0446
_reflns_number_gt 5077
_reflns_number_total 5402
_reflns_threshold_expression >2sigma(I)
_cod_data_source_file eCrystal-250.cif
_cod_data_source_block 2005slh0408
_cod_depositor_comments
;
Citation :
Devillanova, Francesco and Aragoni, Carla and Arca, Massimiliano and 
Hursthouse, Michael B. and Huth, Susanne L. (2006) 
University of Southampton, Crystal Structure Report Archive. 
(doi:10.5258/ecrystals/250)

More at:
http://ecrystals.chem.soton.ac.uk/250/

The following automatic conversions were performed:

'_symmetry_cell_setting' value 'Monoclinic' changed to 'monoclinic'
according to the built-in table from CIF Core dictionary named
'cif_core.dic' version 2.4.1 from 2010-06-29.

Automatic conversion script
Id: cif_fix_values 3392 2015-05-12 13:50:21Z andrius 
;
_cod_original_sg_symbol_H-M P2(1)/c
_cod_database_code 1519771

loop_
_symmetry_equiv_pos_as_xyz
'x, y, z'
'-x, y+1/2, -z+1/2'
'-x, -y, -z'
'x, -y-1/2, z-1/2'

loop_
_atom_site_label
_atom_site_type_symbol
_atom_site_fract_x
_atom_site_fract_y
_atom_site_fract_z
_atom_site_U_iso_or_equiv
_atom_site_adp_type
_atom_site_occupancy
_atom_site_symmetry_multiplicity
_atom_site_calc_flag
_atom_site_refinement_flags
_atom_site_disorder_assembly
_atom_site_disorder_group
C1 C 0.81135(16) 0.34632(17) 0.5232(3) 0.0174(5) Uani 1 1 d . . .
H1A H 0.8540 0.3443 0.4578 0.021 Uiso 1 1 calc R . .
H1B H 0.8406 0.3231 0.6043 0.021 Uiso 1 1 calc R . .
C2 C 0.78022(19) 0.44188(18) 0.5401(3) 0.0241(6) Uani 1 1 d . . .
H2A H 0.7562 0.4660 0.4577 0.036 Uiso 1 1 calc R . .
H2B H 0.8297 0.4796 0.5739 0.036 Uiso 1 1 calc R . .
H2C H 0.7345 0.4423 0.5998 0.036 Uiso 1 1 calc R . .
C3 C 0.63400(16) 0.16168(17) 0.4036(2) 0.0148(5) Uani 1 1 d . . .
C4 C 0.61728(16) 0.18834(18) 0.2763(2) 0.0176(5) Uani 1 1 d . . .
H4 H 0.6639 0.2109 0.2311 0.021 Uiso 1 1 calc R . .
C5 C 0.53330(17) 0.18199(18) 0.2158(2) 0.0192(5) Uani 1 1 d . . .
H5 H 0.5223 0.2001 0.1293 0.023 Uiso 1 1 calc R . .
C6 C 0.46485(16) 0.14896(17) 0.2821(3) 0.0165(5) Uani 1 1 d . . .
C7 C 0.48089(17) 0.12021(19) 0.4068(3) 0.0194(5) Uani 1 1 d . . .
H7 H 0.4345 0.0960 0.4508 0.023 Uiso 1 1 calc R . .
C8 C 0.56550(17) 0.12689(18) 0.4677(3) 0.0185(5) Uani 1 1 d . . .
H8 H 0.5764 0.1076 0.5537 0.022 Uiso 1 1 calc R . .
C9 C 0.31229(17) 0.1108(2) 0.2743(3) 0.0266(6) Uani 1 1 d . . .
H9A H 0.3228 0.0464 0.2929 0.040 Uiso 1 1 calc R . .
H9B H 0.2584 0.1175 0.2174 0.040 Uiso 1 1 calc R . .
H9C H 0.3059 0.1436 0.3538 0.040 Uiso 1 1 calc R . .
C10 C 1.03054(18) 0.29331(19) 0.6039(3) 0.0279(7) Uani 1 1 d . . .
H10A H 0.9905 0.2834 0.6716 0.033 Uiso 1 1 calc R . .
H10B H 1.0025 0.2682 0.5232 0.033 Uiso 1 1 calc R . .
C11 C 1.04780(19) 0.39191(18) 0.5894(3) 0.0237(6) Uani 1 1 d . . .
H11A H 1.0782 0.4154 0.6683 0.036 Uiso 1 1 calc R . .
H11B H 0.9919 0.4241 0.5714 0.036 Uiso 1 1 calc R . .
H11C H 1.0846 0.4012 0.5188 0.036 Uiso 1 1 calc R . .
C12 C 1.22988(16) 0.12787(16) 0.7122(2) 0.0139(5) Uani 1 1 d . . .
C13 C 1.29747(17) 0.07926(17) 0.6639(3) 0.0162(5) Uani 1 1 d . . .
H13 H 1.2879 0.0502 0.5834 0.019 Uiso 1 1 calc R . .
C14 C 1.37925(17) 0.07293(17) 0.7330(3) 0.0171(5) Uani 1 1 d . . .
H14 H 1.4254 0.0397 0.6999 0.021 Uiso 1 1 calc R . .
C15 C 1.39290(16) 0.11543(17) 0.8504(2) 0.0166(5) Uani 1 1 d . . .
C16 C 1.32428(17) 0.16223(18) 0.9013(3) 0.0185(5) Uani 1 1 d . . .
H16 H 1.3333 0.1898 0.9829 0.022 Uiso 1 1 calc R . .
C17 C 1.24359(17) 0.16807(17) 0.8325(3) 0.0176(5) Uani 1 1 d . . .
H17 H 1.1969 0.1996 0.8670 0.021 Uiso 1 1 calc R . .
C18 C 1.54539(18) 0.0752(2) 0.8754(3) 0.0262(6) Uani 1 1 d . . .
H18A H 1.5348 0.0099 0.8646 0.039 Uiso 1 1 calc R . .
H18B H 1.5973 0.0848 0.9354 0.039 Uiso 1 1 calc R . .
H18C H 1.5554 0.1022 0.7930 0.039 Uiso 1 1 calc R . .
O1 O 0.73487(11) 0.29128(11) 0.48363(17) 0.0153(4) Uani 1 1 d . . .
O2 O 0.38521(12) 0.14749(13) 0.21373(18) 0.0224(4) Uani 1 1 d . . .
O3 O 1.11432(11) 0.24865(12) 0.63750(18) 0.0182(4) Uani 1 1 d . . .
O4 O 1.47042(11) 0.11689(13) 0.92398(18) 0.0225(4) Uani 1 1 d . . .
P1 P 0.74046(4) 0.18319(4) 0.48274(6) 0.01291(13) Uani 1 1 d . . .
P2 P 1.12491(4) 0.14188(4) 0.62528(6) 0.01274(13) Uani 1 1 d . . .
S1 S 0.83807(4) 0.14422(4) 0.37418(6) 0.01703(13) Uani 1 1 d . . .
S2 S 0.75791(4) 0.12998(4) 0.65631(6) 0.01664(13) Uani 1 1 d . . .
S3 S 0.87892(4) -0.10996(4) 0.55900(6) 0.01620(13) Uani 1 1 d . . .
S4 S 1.03500(4) 0.07630(4) 0.72306(6) 0.01718(13) Uani 1 1 d . . .
Hg1 Hg 0.909890(6) 0.064740(7) 0.561314(9) 0.01708(5) Uani 1 1 d . . .

loop_
_atom_site_aniso_label
_atom_site_aniso_U_11
_atom_site_aniso_U_22
_atom_site_aniso_U_33
_atom_site_aniso_U_23
_atom_site_aniso_U_13
_atom_site_aniso_U_12
C1 0.0135(12) 0.0184(13) 0.0197(13) -0.0004(10) -0.0018(10) -0.0026(10)
C2 0.0201(14) 0.0168(14) 0.0344(17) -0.0028(11) -0.0035(12) -0.0031(10)
C3 0.0135(12) 0.0133(12) 0.0171(12) -0.0022(10) -0.0017(9) -0.0006(9)
C4 0.0141(12) 0.0227(14) 0.0159(12) 0.0013(11) 0.0012(10) -0.0063(10)
C5 0.0184(13) 0.0240(14) 0.0145(12) 0.0027(11) -0.0023(10) -0.0039(11)
C6 0.0136(12) 0.0147(12) 0.0205(13) -0.0039(10) -0.0025(10) -0.0011(9)
C7 0.0161(13) 0.0233(14) 0.0191(13) 0.0013(11) 0.0028(10) -0.0040(10)
C8 0.0174(13) 0.0220(14) 0.0162(13) 0.0038(11) 0.0017(10) -0.0018(10)
C9 0.0137(13) 0.0274(15) 0.0381(17) 0.0027(13) -0.0009(12) -0.0069(11)
C10 0.0159(13) 0.0179(14) 0.0481(19) 0.0033(13) -0.0071(13) 0.0053(11)
C11 0.0296(15) 0.0162(13) 0.0239(15) -0.0004(11) -0.0061(12) 0.0056(11)
C12 0.0118(11) 0.0125(12) 0.0165(12) 0.0018(10) -0.0039(9) -0.0014(9)
C13 0.0147(12) 0.0187(13) 0.0149(12) -0.0017(10) -0.0005(10) -0.0008(10)
C14 0.0125(12) 0.0207(13) 0.0180(13) -0.0017(10) 0.0002(10) 0.0029(10)
C15 0.0122(12) 0.0180(13) 0.0185(13) 0.0029(10) -0.0048(10) -0.0017(10)
C16 0.0187(13) 0.0182(13) 0.0177(13) -0.0048(10) -0.0029(10) 0.0003(10)
C17 0.0160(13) 0.0157(13) 0.0207(13) -0.0008(10) -0.0003(10) 0.0017(10)
C18 0.0139(13) 0.0310(16) 0.0325(17) -0.0057(13) -0.0058(12) 0.0042(11)
O1 0.0123(8) 0.0133(9) 0.0194(9) -0.0017(7) -0.0040(7) -0.0007(7)
O2 0.0133(9) 0.0306(11) 0.0227(10) 0.0013(8) -0.0027(7) -0.0055(8)
O3 0.0116(8) 0.0133(9) 0.0286(10) -0.0022(8) -0.0045(7) 0.0014(7)
O4 0.0126(9) 0.0296(11) 0.0237(10) -0.0055(8) -0.0067(7) 0.0036(8)
P1 0.0123(3) 0.0133(3) 0.0127(3) -0.0007(2) -0.0015(2) 0.0008(2)
P2 0.0099(3) 0.0118(3) 0.0158(3) -0.0003(2) -0.0028(2) -0.0002(2)
S1 0.0159(3) 0.0222(3) 0.0130(3) 0.0012(2) 0.0017(2) 0.0049(2)
S2 0.0170(3) 0.0204(3) 0.0126(3) 0.0022(2) 0.0015(2) 0.0045(2)
S3 0.0175(3) 0.0166(3) 0.0139(3) 0.0013(2) -0.0020(2) -0.0025(2)
S4 0.0131(3) 0.0233(3) 0.0146(3) 0.0027(2) -0.0020(2) -0.0038(2)
Hg1 0.01275(7) 0.01915(7) 0.01850(7) 0.00016(4) -0.00338(4) 0.00216(3)

loop_
_atom_type_symbol
_atom_type_description
_atom_type_scat_dispersion_real
_atom_type_scat_dispersion_imag
_atom_type_scat_source
C C 0.0033 0.0016 'International Tables Vol C Tables 4.2.6.8 and 6.1.1.4'
H H 0.0000 0.0000 'International Tables Vol C Tables 4.2.6.8 and 6.1.1.4'
O O 0.0106 0.0060 'International Tables Vol C Tables 4.2.6.8 and 6.1.1.4'
P P 0.1023 0.0942 'International Tables Vol C Tables 4.2.6.8 and 6.1.1.4'
S S 0.1246 0.1234 'International Tables Vol C Tables 4.2.6.8 and 6.1.1.4'
Hg Hg -2.3894 9.2266 'International Tables Vol C Tables 4.2.6.8 and 6.1.1.4'

loop_
_geom_angle_atom_site_label_1
_geom_angle_atom_site_label_2
_geom_angle_atom_site_label_3
_geom_angle
_geom_angle_site_symmetry_1
_geom_angle_site_symmetry_3
O1 C1 C2 107.6(2) . .
O1 C1 H1A 110.2 . .
C2 C1 H1A 110.2 . .
O1 C1 H1B 110.2 . .
C2 C1 H1B 110.2 . .
H1A C1 H1B 108.5 . .
C1 C2 H2A 109.5 . .
C1 C2 H2B 109.5 . .
H2A C2 H2B 109.5 . .
C1 C2 H2C 109.5 . .
H2A C2 H2C 109.5 . .
H2B C2 H2C 109.5 . .
C8 C3 C4 119.1(2) . .
C8 C3 P1 122.0(2) . .
C4 C3 P1 118.63(19) . .
C5 C4 C3 120.4(2) . .
C5 C4 H4 119.8 . .
C3 C4 H4 119.8 . .
C4 C5 C6 119.8(2) . .
C4 C5 H5 120.1 . .
C6 C5 H5 120.1 . .
O2 C6 C7 125.1(2) . .
O2 C6 C5 114.5(2) . .
C7 C6 C5 120.3(2) . .
C6 C7 C8 119.8(2) . .
C6 C7 H7 120.1 . .
C8 C7 H7 120.1 . .
C3 C8 C7 120.5(2) . .
C3 C8 H8 119.8 . .
C7 C8 H8 119.8 . .
O2 C9 H9A 109.5 . .
O2 C9 H9B 109.5 . .
H9A C9 H9B 109.5 . .
O2 C9 H9C 109.5 . .
H9A C9 H9C 109.5 . .
H9B C9 H9C 109.5 . .
O3 C10 C11 107.9(2) . .
O3 C10 H10A 110.1 . .
C11 C10 H10A 110.1 . .
O3 C10 H10B 110.1 . .
C11 C10 H10B 110.1 . .
H10A C10 H10B 108.4 . .
C10 C11 H11A 109.5 . .
C10 C11 H11B 109.5 . .
H11A C11 H11B 109.5 . .
C10 C11 H11C 109.5 . .
H11A C11 H11C 109.5 . .
H11B C11 H11C 109.5 . .
C13 C12 C17 119.6(2) . .
C13 C12 P2 122.25(19) . .
C17 C12 P2 118.18(19) . .
C12 C13 C14 120.2(2) . .
C12 C13 H13 119.9 . .
C14 C13 H13 119.9 . .
C15 C14 C13 119.7(2) . .
C15 C14 H14 120.2 . .
C13 C14 H14 120.2 . .
O4 C15 C14 124.9(2) . .
O4 C15 C16 114.7(2) . .
C14 C15 C16 120.4(2) . .
C17 C16 C15 119.6(2) . .
C17 C16 H16 120.2 . .
C15 C16 H16 120.2 . .
C16 C17 C12 120.5(2) . .
C16 C17 H17 119.8 . .
C12 C17 H17 119.8 . .
O4 C18 H18A 109.5 . .
O4 C18 H18B 109.5 . .
H18A C18 H18B 109.5 . .
O4 C18 H18C 109.5 . .
H18A C18 H18C 109.5 . .
H18B C18 H18C 109.5 . .
C1 O1 P1 121.14(15) . .
C6 O2 C9 117.6(2) . .
C10 O3 P2 121.48(16) . .
C15 O4 C18 118.2(2) . .
O1 P1 C3 97.63(10) . .
O1 P1 S2 113.06(7) . .
C3 P1 S2 113.74(9) . .
O1 P1 S1 109.07(7) . .
C3 P1 S1 111.55(9) . .
S2 P1 S1 111.07(4) . .
O3 P2 C12 99.55(10) . .
O3 P2 S3 108.55(8) . 3_756
C12 P2 S3 114.87(9) . 3_756
O3 P2 S4 110.62(8) . .
C12 P2 S4 107.49(9) . .
S3 P2 S4 114.71(4) 3_756 .
P1 S1 Hg1 88.91(3) . .
P1 S2 Hg1 81.60(3) . .
P2 S3 Hg1 103.36(3) 3_756 .
P2 S4 Hg1 101.56(3) . .
S4 Hg1 S1 141.95(2) . .
S4 Hg1 S3 101.77(2) . .
S1 Hg1 S3 113.10(2) . .
S4 Hg1 S2 110.48(2) . .
S1 Hg1 S2 78.271(19) . .
S3 Hg1 S2 100.83(2) . .

loop_
_geom_bond_atom_site_label_1
_geom_bond_atom_site_label_2
_geom_bond_distance
_geom_bond_site_symmetry_2
C1 O1 1.453(3) .
C1 C2 1.502(4) .
C1 H1A 0.9900 .
C1 H1B 0.9900 .
C2 H2A 0.9800 .
C2 H2B 0.9800 .
C2 H2C 0.9800 .
C3 C8 1.392(4) .
C3 C4 1.400(4) .
C3 P1 1.789(2) .
C4 C5 1.384(3) .
C4 H4 0.9500 .
C5 C6 1.395(4) .
C5 H5 0.9500 .
C6 O2 1.358(3) .
C6 C7 1.382(4) .
C7 C8 1.395(4) .
C7 H7 0.9500 .
C8 H8 0.9500 .
C9 O2 1.436(3) .
C9 H9A 0.9800 .
C9 H9B 0.9800 .
C9 H9C 0.9800 .
C10 O3 1.454(3) .
C10 C11 1.487(4) .
C10 H10A 0.9900 .
C10 H10B 0.9900 .
C11 H11A 0.9800 .
C11 H11B 0.9800 .
C11 H11C 0.9800 .
C12 C13 1.389(4) .
C12 C17 1.399(4) .
C12 P2 1.787(2) .
C13 C14 1.393(4) .
C13 H13 0.9500 .
C14 C15 1.386(4) .
C14 H14 0.9500 .
C15 O4 1.357(3) .
C15 C16 1.400(4) .
C16 C17 1.376(4) .
C16 H16 0.9500 .
C17 H17 0.9500 .
C18 O4 1.433(3) .
C18 H18A 0.9800 .
C18 H18B 0.9800 .
C18 H18C 0.9800 .
O1 P1 1.5954(18) .
O3 P2 1.5883(18) .
P1 S2 1.9866(9) .
P1 S1 2.0388(9) .
P2 S3 1.9940(9) 3_756
P2 S4 2.0314(9) .
S1 Hg1 2.4669(6) .
S2 Hg1 2.7777(6) .
S3 P2 1.9940(9) 3_756
S3 Hg1 2.6174(6) .
S4 Hg1 2.4524(6) .
